data_7108281
loop_
_publ_author_name
'Jun Zhang'
'Xiaolong Su'
'Jun Fu'
'Xinke Qin'
'Meixin Zhao'
'Min Shi'

_publ_section_title
;
 Tailor-made synthesis of various backbone-substituted imidazolinium salts
 by triflic anhydride mediated intramolecular cyclisation
;
_journal_name_full Chem.Commun.
_journal_page_first 9192
_journal_paper_doi 10.1039/c2cc34952c
_journal_volume 48
_journal_year 2012
_chemical_formula_sum 'C34 H35 F3 N2 O3 S'
_chemical_formula_weight 608.70
_chemical_name_systematic
;
?
;
_space_group_IT_number 14
_symmetry_cell_setting monoclinic
_symmetry_space_group_name_Hall '-P 2ybc'
_symmetry_space_group_name_H-M 'P 1 21/c 1'
_atom_sites_solution_hydrogens geom
_atom_sites_solution_primary direct
_atom_sites_solution_secondary difmap
_audit_creation_method SHELXL-97
_cell_angle_alpha 90.00
_cell_angle_beta 101.758(7)
_cell_angle_gamma 90.00
_cell_formula_units_Z 4
_cell_length_a 9.301(4)
_cell_length_b 16.385(8)
_cell_length_c 20.954(10)
_cell_measurement_reflns_used 750
_cell_measurement_temperature 293(2)
_cell_measurement_theta_max 25.512
_cell_measurement_theta_min 2.342
_cell_volume 3126(3)
_computing_cell_refinement 'Bruker SMART'
_computing_data_collection 'Bruker SMART'
_computing_data_reduction 'Bruker SHELXTL'
_computing_molecular_graphics 'Bruker SHELXTL'
_computing_publication_material 'Bruker SHELXTL'
_computing_structure_refinement 'SHELXL-97 (Sheldrick, 1997)'
_computing_structure_solution 'SHELXS-97 (Sheldrick, 1990)'
_diffrn_ambient_temperature 293(2)
_diffrn_measured_fraction_theta_full 0.995
_diffrn_measured_fraction_theta_max 0.995
_diffrn_measurement_device_type 'CCD area detector'
_diffrn_measurement_method 'phi and omega scans'
_diffrn_radiation_monochromator graphite
_diffrn_radiation_source 'fine-focus sealed tube'
_diffrn_radiation_type MoK\a
_diffrn_radiation_wavelength 0.71073
_diffrn_reflns_av_R_equivalents 0.0661
_diffrn_reflns_av_sigmaI/netI 0.0871
_diffrn_reflns_limit_h_max 11
_diffrn_reflns_limit_h_min -10
_diffrn_reflns_limit_k_max 16
_diffrn_reflns_limit_k_min -19
_diffrn_reflns_limit_l_max 22
_diffrn_reflns_limit_l_min -24
_diffrn_reflns_number 12757
_diffrn_reflns_theta_full 25.01
_diffrn_reflns_theta_max 25.01
_diffrn_reflns_theta_min 1.59
_diffrn_standards_decay_% 3.09
_exptl_absorpt_coefficient_mu 0.158
_exptl_absorpt_correction_T_max 0.9767
_exptl_absorpt_correction_T_min 0.9615
_exptl_absorpt_correction_type multi-scan
_exptl_absorpt_process_details sadabs
_exptl_crystal_colour colorless
_exptl_crystal_density_diffrn 1.293
_exptl_crystal_density_method 'not measured'
_exptl_crystal_description rod
_exptl_crystal_F_000 1280
_exptl_crystal_size_max 0.25
_exptl_crystal_size_mid 0.15
_exptl_crystal_size_min 0.15
_refine_diff_density_max 0.284
_refine_diff_density_min -0.191
_refine_diff_density_rms 0.041
_refine_ls_extinction_method none
_refine_ls_goodness_of_fit_ref 0.908
_refine_ls_hydrogen_treatment mixed
_refine_ls_matrix_type full
_refine_ls_number_parameters 398
_refine_ls_number_reflns 5482
_refine_ls_number_restraints 1
_refine_ls_restrained_S_all 0.908
_refine_ls_R_factor_all 0.1247
_refine_ls_R_factor_gt 0.0591
_refine_ls_shift/su_max 0.006
_refine_ls_shift/su_mean 0.000
_refine_ls_structure_factor_coef Fsqd
_refine_ls_weighting_details 'calc w=1/[\s^2^(Fo^2^)+(0.0659P)^2^+0.0000P] where P=(Fo^2^+2Fc^2^)/3'
_refine_ls_weighting_scheme calc
_refine_ls_wR_factor_gt 0.1237
_refine_ls_wR_factor_ref 0.1472
_reflns_number_gt 2851
_reflns_number_total 5482
_reflns_threshold_expression >2sigma(I)
_cod_data_source_file c2cc34952c.txt
_cod_data_source_block a11230a
_cod_original_sg_symbol_H-M P2(1)/c
_cod_database_code 7108281

loop_
_symmetry_equiv_pos_as_xyz
'x, y, z'
'-x, y+1/2, -z+1/2'
'-x, -y, -z'
'x, -y-1/2, z-1/2'

loop_
_atom_site_label
_atom_site_type_symbol
_atom_site_fract_x
_atom_site_fract_y
_atom_site_fract_z
_atom_site_U_iso_or_equiv
_atom_site_adp_type
_atom_site_occupancy
_atom_site_symmetry_multiplicity
_atom_site_calc_flag
_atom_site_refinement_flags
S1 S 0.87461(10) 0.73313(6) 0.44565(4) 0.0605(3) Uani 1 1 d .
N1 N 0.6560(2) 0.22666(15) 0.14031(11) 0.0414(6) Uani 1 1 d .
N2 N 0.6800(3) 0.35802(14) 0.12382(11) 0.0414(6) Uani 1 1 d .
F1 F 0.8368(3) 0.68720(19) 0.55932(13) 0.1246(10) Uani 1 1 d .
F2 F 0.7401(5) 0.6109(2) 0.48393(16) 0.1764(17) Uani 1 1 d .
F3 F 0.9702(4) 0.6106(2) 0.51984(18) 0.1727(16) Uani 1 1 d .
O1 O 1.0042(3) 0.77405(18) 0.47478(13) 0.0946(9) Uani 1 1 d .
O2 O 0.8889(3) 0.6875(2) 0.38965(13) 0.0995(10) Uani 1 1 d .
O3 O 0.7434(3) 0.77804(19) 0.43921(14) 0.1009(10) Uani 1 1 d .
C1 C 0.5930(3) 0.29462(19) 0.11769(14) 0.0398(7) Uani 1 1 d D
H1 H 0.497(2) 0.2975(15) 0.0973(12) 0.038(8) Uiso 1 1 d D
C2 C 0.8162(3) 0.24033(18) 0.16757(14) 0.0441(8) Uani 1 1 d .
H2 H 0.8715 0.2084 0.1412 0.053 Uiso 1 1 calc R
C3 C 0.8348(3) 0.33196(18) 0.15179(15) 0.0446(8) Uani 1 1 d .
H3 H 0.8900 0.3347 0.1167 0.054 Uiso 1 1 calc R
C4 C 0.5882(3) 0.14730(17) 0.13656(14) 0.0412(7) Uani 1 1 d .
C5 C 0.6262(3) 0.09083(18) 0.09294(14) 0.0439(8) Uani 1 1 d .
C6 C 0.5678(3) 0.01297(19) 0.09239(15) 0.0501(8) Uani 1 1 d .
H6 H 0.5912 -0.0253 0.0634 0.060 Uiso 1 1 calc R
C7 C 0.4766(4) -0.00961(19) 0.13332(16) 0.0527(9) Uani 1 1 d .
C8 C 0.4385(4) 0.0489(2) 0.17443(16) 0.0562(9) Uani 1 1 d .
H8 H 0.3747 0.0345 0.2015 0.067 Uiso 1 1 calc R
C9 C 0.4913(3) 0.12765(19) 0.17695(15) 0.0466(8) Uani 1 1 d .
C10 C 0.7248(4) 0.1118(2) 0.04693(16) 0.0646(10) Uani 1 1 d .
H10A H 0.7049 0.1665 0.0312 0.097 Uiso 1 1 calc R
H10B H 0.7072 0.0745 0.0108 0.097 Uiso 1 1 calc R
H10C H 0.8254 0.1077 0.0693 0.097 Uiso 1 1 calc R
C11 C 0.4196(4) -0.0960(2) 0.13273(19) 0.0772(12) Uani 1 1 d .
H11A H 0.4563 -0.1274 0.1008 0.116 Uiso 1 1 calc R
H11B H 0.3142 -0.0955 0.1221 0.116 Uiso 1 1 calc R
H11C H 0.4521 -0.1201 0.1750 0.116 Uiso 1 1 calc R
C12 C 0.4361(4) 0.1881(2) 0.22056(17) 0.0653(10) Uani 1 1 d .
H12A H 0.4935 0.2372 0.2233 0.098 Uiso 1 1 calc R
H12B H 0.4447 0.1651 0.2633 0.098 Uiso 1 1 calc R
H12C H 0.3350 0.2006 0.2028 0.098 Uiso 1 1 calc R
C13 C 0.8627(3) 0.21192(18) 0.23714(15) 0.0464(8) Uani 1 1 d .
C14 C 0.9768(4) 0.1582(2) 0.25160(18) 0.0774(12) Uani 1 1 d .
H14 H 1.0218 0.1398 0.2185 0.093 Uiso 1 1 calc R
C15 C 1.0266(6) 0.1306(3) 0.3145(2) 0.1090(18) Uani 1 1 d .
H15 H 1.1034 0.0933 0.3234 0.131 Uiso 1 1 calc R
C16 C 0.9631(6) 0.1583(3) 0.3635(2) 0.0938(15) Uani 1 1 d .
H16 H 0.9963 0.1397 0.4059 0.113 Uiso 1 1 calc R
C17 C 0.8509(5) 0.2133(3) 0.35033(18) 0.0764(12) Uani 1 1 d .
H17 H 0.8089 0.2331 0.3839 0.092 Uiso 1 1 calc R
C18 C 0.7998(4) 0.2394(2) 0.28725(17) 0.0601(9) Uani 1 1 d .
H18 H 0.7218 0.2760 0.2784 0.072 Uiso 1 1 calc R
C19 C 0.9150(3) 0.38228(19) 0.20711(15) 0.0463(8) Uani 1 1 d .
C20 C 1.0665(4) 0.3750(3) 0.22159(19) 0.0763(11) Uani 1 1 d .
H20 H 1.1144 0.3451 0.1945 0.092 Uiso 1 1 calc R
C21 C 1.1453(5) 0.4124(3) 0.2763(2) 0.0941(14) Uani 1 1 d .
H21 H 1.2470 0.4076 0.2858 0.113 Uiso 1 1 calc R
C22 C 1.0779(5) 0.4562(3) 0.3169(2) 0.0803(12) Uani 1 1 d .
H22 H 1.1329 0.4801 0.3543 0.096 Uiso 1 1 calc R
C23 C 0.9300(4) 0.4646(2) 0.30246(17) 0.0695(11) Uani 1 1 d .
H23 H 0.8831 0.4953 0.3295 0.083 Uiso 1 1 calc R
C24 C 0.8492(4) 0.4277(2) 0.24778(16) 0.0591(9) Uani 1 1 d .
H24 H 0.7477 0.4338 0.2383 0.071 Uiso 1 1 calc R
C25 C 0.6328(3) 0.44064(17) 0.10608(13) 0.0422(8) Uani 1 1 d .
C26 C 0.5177(3) 0.47424(18) 0.13158(14) 0.0434(8) Uani 1 1 d .
C27 C 0.4796(4) 0.5541(2) 0.11657(16) 0.0557(9) Uani 1 1 d .
H27 H 0.4035 0.5770 0.1333 0.067 Uiso 1 1 calc R
C28 C 0.5489(4) 0.60137(19) 0.07805(17) 0.0555(9) Uani 1 1 d .
C29 C 0.6595(4) 0.5657(2) 0.05228(15) 0.0530(9) Uani 1 1 d .
H29 H 0.7066 0.5967 0.0255 0.064 Uiso 1 1 calc R
C30 C 0.7021(3) 0.48584(19) 0.06511(14) 0.0458(8) Uani 1 1 d .
C31 C 0.4331(4) 0.4275(2) 0.17396(16) 0.0598(9) Uani 1 1 d .
H31A H 0.3870 0.4652 0.1986 0.090 Uiso 1 1 calc R
H31B H 0.4991 0.3929 0.2032 0.090 Uiso 1 1 calc R
H31C H 0.3593 0.3947 0.1470 0.090 Uiso 1 1 calc R
C32 C 0.5084(5) 0.6896(2) 0.0646(2) 0.0847(13) Uani 1 1 d .
H32A H 0.4072 0.6934 0.0430 0.127 Uiso 1 1 calc R
H32B H 0.5691 0.7126 0.0372 0.127 Uiso 1 1 calc R
H32C H 0.5231 0.7192 0.1049 0.127 Uiso 1 1 calc R
C33 C 0.8226(4) 0.4517(2) 0.03341(17) 0.0673(10) Uani 1 1 d .
H33A H 0.8308 0.4845 -0.0036 0.101 Uiso 1 1 calc R
H33B H 0.7987 0.3966 0.0195 0.101 Uiso 1 1 calc R
H33C H 0.9142 0.4523 0.0643 0.101 Uiso 1 1 calc R
C34 C 0.8549(5) 0.6547(3) 0.5036(2) 0.0817(12) Uani 1 1 d .

loop_
_atom_site_aniso_label
_atom_site_aniso_U_11
_atom_site_aniso_U_22
_atom_site_aniso_U_33
_atom_site_aniso_U_23
_atom_site_aniso_U_13
_atom_site_aniso_U_12
S1 0.0482(5) 0.0792(7) 0.0561(6) 0.0108(5) 0.0155(4) -0.0048(5)
N1 0.0376(14) 0.0436(16) 0.0429(15) -0.0016(12) 0.0081(11) -0.0022(12)
N2 0.0366(15) 0.0410(15) 0.0464(15) 0.0015(12) 0.0083(11) -0.0032(12)
F1 0.141(3) 0.169(3) 0.0726(18) 0.0265(18) 0.0431(17) -0.011(2)
F2 0.198(3) 0.185(3) 0.137(3) 0.032(2) 0.013(2) -0.130(3)
F3 0.175(3) 0.166(3) 0.197(4) 0.106(3) 0.086(3) 0.079(3)
O1 0.0752(19) 0.117(2) 0.092(2) 0.0069(17) 0.0170(16) -0.0460(17)
O2 0.095(2) 0.144(3) 0.0649(19) -0.0156(17) 0.0303(16) -0.0011(18)
O3 0.080(2) 0.121(2) 0.104(2) 0.0322(18) 0.0250(17) 0.0399(18)
C1 0.0373(19) 0.045(2) 0.0379(18) -0.0024(14) 0.0092(15) -0.0007(17)
C2 0.0371(17) 0.0502(19) 0.0444(18) -0.0014(14) 0.0068(14) 0.0023(15)
C3 0.0367(18) 0.0499(19) 0.0483(19) 0.0030(15) 0.0108(14) 0.0011(15)
C4 0.0405(18) 0.0399(18) 0.0409(18) 0.0023(14) 0.0026(14) -0.0001(14)
C5 0.0431(19) 0.0441(19) 0.0428(19) 0.0016(15) 0.0050(15) -0.0006(15)
C6 0.051(2) 0.048(2) 0.048(2) -0.0054(15) 0.0012(16) 0.0052(16)
C7 0.059(2) 0.048(2) 0.049(2) 0.0048(16) 0.0051(17) -0.0093(17)
C8 0.056(2) 0.060(2) 0.054(2) 0.0058(18) 0.0141(17) -0.0125(18)
C9 0.045(2) 0.049(2) 0.0462(19) 0.0007(15) 0.0106(15) -0.0039(16)
C10 0.072(3) 0.071(2) 0.055(2) -0.0086(18) 0.0232(19) -0.0076(19)
C11 0.102(3) 0.055(2) 0.074(3) 0.0022(19) 0.018(2) -0.022(2)
C12 0.060(2) 0.074(3) 0.068(2) -0.0074(19) 0.0287(19) -0.0081(19)
C13 0.046(2) 0.0410(19) 0.049(2) -0.0001(15) 0.0034(16) -0.0003(15)
C14 0.095(3) 0.073(3) 0.057(2) 0.000(2) -0.001(2) 0.031(2)
C15 0.139(5) 0.105(4) 0.071(3) 0.006(3) -0.009(3) 0.058(3)
C16 0.123(4) 0.087(3) 0.059(3) 0.010(2) -0.009(3) 0.014(3)
C17 0.095(3) 0.087(3) 0.049(2) -0.001(2) 0.019(2) -0.012(3)
C18 0.052(2) 0.068(2) 0.060(2) 0.0030(19) 0.0119(18) -0.0012(18)
C19 0.0358(19) 0.049(2) 0.054(2) 0.0009(16) 0.0097(15) -0.0060(15)
C20 0.046(2) 0.109(3) 0.075(3) -0.015(2) 0.0146(19) -0.012(2)
C21 0.050(3) 0.134(4) 0.093(3) -0.015(3) 0.003(2) -0.024(3)
C22 0.066(3) 0.095(3) 0.073(3) -0.017(2) -0.001(2) -0.031(2)
C23 0.064(3) 0.076(3) 0.064(2) -0.013(2) 0.004(2) -0.015(2)
C24 0.052(2) 0.062(2) 0.062(2) -0.0056(18) 0.0097(18) -0.0046(18)
C25 0.0469(19) 0.0400(18) 0.0378(18) -0.0006(14) 0.0044(15) -0.0052(15)
C26 0.0406(18) 0.047(2) 0.0434(18) -0.0044(14) 0.0106(15) -0.0005(15)
C27 0.055(2) 0.052(2) 0.063(2) -0.0039(17) 0.0181(17) 0.0092(18)
C28 0.059(2) 0.045(2) 0.061(2) 0.0018(17) 0.0079(18) 0.0025(17)
C29 0.055(2) 0.052(2) 0.052(2) 0.0066(16) 0.0118(17) -0.0080(17)
C30 0.0421(19) 0.047(2) 0.0490(19) 0.0005(15) 0.0106(15) -0.0020(15)
C31 0.055(2) 0.065(2) 0.066(2) -0.0031(18) 0.0279(18) 0.0006(18)
C32 0.108(4) 0.054(2) 0.100(3) 0.010(2) 0.040(3) 0.015(2)
C33 0.070(3) 0.069(2) 0.072(2) 0.019(2) 0.036(2) 0.008(2)
C34 0.064(3) 0.106(4) 0.078(3) 0.016(3) 0.020(2) -0.004(3)

loop_
_atom_type_symbol
_atom_type_description
_atom_type_scat_dispersion_real
_atom_type_scat_dispersion_imag
_atom_type_scat_source
C C 0.0033 0.0016 'International Tables Vol C Tables 4.2.6.8 and 6.1.1.4'
H H 0.0000 0.0000 'International Tables Vol C Tables 4.2.6.8 and 6.1.1.4'
N N 0.0061 0.0033 'International Tables Vol C Tables 4.2.6.8 and 6.1.1.4'
O O 0.0106 0.0060 'International Tables Vol C Tables 4.2.6.8 and 6.1.1.4'
F F 0.0171 0.0103 'International Tables Vol C Tables 4.2.6.8 and 6.1.1.4'
S S 0.1246 0.1234 'International Tables Vol C Tables 4.2.6.8 and 6.1.1.4'

loop_
_geom_angle_atom_site_label_1
_geom_angle_atom_site_label_2
_geom_angle_atom_site_label_3
_geom_angle
O1 S1 O3 116.3(2)
O1 S1 O2 113.16(19)
O3 S1 O2 114.92(19)
O1 S1 C34 104.08(19)
O3 S1 C34 103.4(2)
O2 S1 C34 102.8(2)
C1 N1 C4 126.3(2)
C1 N1 C2 110.5(2)
C4 N1 C2 123.1(2)
C1 N2 C25 124.7(3)
C1 N2 C3 109.7(2)
C25 N2 C3 125.6(2)
N1 C1 N2 114.8(3)
N1 C2 C13 112.9(2)
N1 C2 C3 102.0(2)
C13 C2 C3 118.8(2)
C19 C3 N2 115.7(2)
C19 C3 C2 115.3(2)
N2 C3 C2 102.6(2)
C9 C4 C5 121.7(3)
C9 C4 N1 120.4(3)
C5 C4 N1 117.9(3)
C6 C5 C4 117.7(3)
C6 C5 C10 119.7(3)
C4 C5 C10 122.6(3)
C7 C6 C5 122.2(3)
C6 C7 C8 118.1(3)
C6 C7 C11 120.5(3)
C8 C7 C11 121.4(3)
C9 C8 C7 122.6(3)
C8 C9 C4 117.5(3)
C8 C9 C12 118.5(3)
C4 C9 C12 123.9(3)
C14 C13 C18 118.3(3)
C14 C13 C2 118.1(3)
C18 C13 C2 123.6(3)
C13 C14 C15 121.2(4)
C16 C15 C14 119.9(4)
C15 C16 C17 119.9(4)
C16 C17 C18 120.0(4)
C13 C18 C17 120.8(4)
C24 C19 C20 118.4(3)
C24 C19 C3 124.7(3)
C20 C19 C3 116.6(3)
C21 C20 C19 119.4(4)
C22 C21 C20 121.5(4)
C23 C22 C21 119.3(4)
C22 C23 C24 120.0(4)
C19 C24 C23 121.4(3)
C30 C25 C26 120.9(3)
C30 C25 N2 120.2(3)
C26 C25 N2 118.9(3)
C27 C26 C25 117.9(3)
C27 C26 C31 118.4(3)
C25 C26 C31 123.7(3)
C28 C27 C26 122.8(3)
C27 C28 C29 117.8(3)
C27 C28 C32 121.6(3)
C29 C28 C32 120.6(3)
C30 C29 C28 122.1(3)
C29 C30 C25 118.4(3)
C29 C30 C33 118.2(3)
C25 C30 C33 123.4(3)
F3 C34 F2 111.6(5)
F3 C34 F1 104.1(4)
F2 C34 F1 105.2(4)
F3 C34 S1 112.7(3)
F2 C34 S1 111.9(3)
F1 C34 S1 110.8(3)

loop_
_geom_bond_atom_site_label_1
_geom_bond_atom_site_label_2
_geom_bond_distance
S1 O1 1.405(3)
S1 O3 1.408(3)
S1 O2 1.420(3)
S1 C34 1.804(4)
N1 C1 1.302(4)
N1 C4 1.440(4)
N1 C2 1.499(3)
N2 C1 1.307(4)
N2 C25 1.448(4)
N2 C3 1.502(4)
F1 C34 1.324(5)
F2 C34 1.283(5)
F3 C34 1.280(5)
C2 C13 1.507(4)
C2 C3 1.554(4)
C3 C19 1.493(4)
C4 C9 1.394(4)
C4 C5 1.396(4)
C5 C6 1.385(4)
C5 C10 1.500(4)
C6 C7 1.375(4)
C7 C8 1.382(4)
C7 C11 1.511(4)
C8 C9 1.378(4)
C9 C12 1.507(4)
C13 C14 1.365(4)
C13 C18 1.378(5)
C14 C15 1.380(5)
C15 C16 1.362(6)
C16 C17 1.363(6)
C17 C18 1.379(5)
C19 C24 1.367(4)
C19 C20 1.385(4)
C20 C21 1.372(5)
C21 C22 1.361(6)
C22 C23 1.354(5)
C23 C24 1.375(4)
C25 C30 1.388(4)
C25 C26 1.403(4)
C26 C27 1.375(4)
C26 C31 1.510(4)
C27 C28 1.371(5)
C28 C29 1.385(5)
C28 C32 1.506(4)
C29 C30 1.378(4)
C30 C33 1.520(4)

loop_
_geom_hbond_atom_site_label_D
_geom_hbond_atom_site_label_H
_geom_hbond_atom_site_label_A
_geom_hbond_distance_DH
_geom_hbond_distance_HA
_geom_hbond_distance_DA
_geom_hbond_angle_DHA
_geom_hbond_site_symmetry_A
C1 H1 O3 0.907(16) 2.236(18) 3.125(4) 166(2) 2_645
